data_7240414
loop_
_publ_author_name
'Charpe, Vaibhav Pramod'
'Sagadevan, Arunachalam'
'Hwang, Kuo Chu'

_publ_section_title
;
 Visible light-induced aerobic oxidation of diarylalkynes to \a-diketones
 catalyzed by copper-superoxo at room temperature
;
_journal_issue 14
_journal_name_full 'Green Chemistry'
_journal_page_first 4426
_journal_page_last 4432
_journal_paper_doi 10.1039/D0GC00975J
_journal_volume 22
_journal_year 2020
_chemical_formula_sum 'C17 H14 O4'
_chemical_formula_weight 282.28
_space_group_crystal_system monoclinic
_space_group_IT_number 15
_space_group_name_Hall '-C 2yc'
_space_group_name_H-M_alt 'C 1 2/c 1'
_atom_sites_solution_hydrogens geom
_audit_creation_method SHELXL-2014/6
_audit_update_record
;
2018-08-01 deposited with the CCDC.	2020-04-27 downloaded from the CCDC.
;
_cell_angle_alpha 90
_cell_angle_beta 105.082(2)
_cell_angle_gamma 90
_cell_formula_units_Z 4
_cell_length_a 23.502(2)
_cell_length_b 3.9358(3)
_cell_length_c 15.1235(12)
_cell_measurement_reflns_used 2786
_cell_measurement_temperature 100(2)
_cell_measurement_theta_max 26.4896
_cell_measurement_theta_min 2.7898
_cell_volume 1350.72(19)
_computing_cell_refinement 'SAINT V8.34A (Bruker AXS Inc., 2013)'
_computing_data_collection 'Bruker APEX2'
_computing_data_reduction 'SAINT V8.34A (Bruker AXS Inc., 2013)'
_computing_molecular_graphics 'Bruker SHELXTL'
_computing_publication_material 'Bruker SHELXTL'
_computing_structure_refinement 'SHELXL-2014/6 (Sheldrick, 2014)'
_diffrn_ambient_temperature 100(2)
_diffrn_detector_area_resol_mean 8.3333
_diffrn_measured_fraction_theta_full 0.998
_diffrn_measured_fraction_theta_max 0.999
_diffrn_measurement_device_type 'Bruker APEX-II CCD'
_diffrn_measurement_method '\f and \w scans'
_diffrn_radiation_type MoK\a
_diffrn_radiation_wavelength 0.71073
_diffrn_reflns_av_R_equivalents 0.0370
_diffrn_reflns_av_unetI/netI 0.0230
_diffrn_reflns_Laue_measured_fraction_full 0.998
_diffrn_reflns_Laue_measured_fraction_max 0.999
_diffrn_reflns_limit_h_max 28
_diffrn_reflns_limit_h_min -28
_diffrn_reflns_limit_k_max 4
_diffrn_reflns_limit_k_min 0
_diffrn_reflns_limit_l_max 19
_diffrn_reflns_limit_l_min 0
_diffrn_reflns_number 1467
_diffrn_reflns_point_group_measured_fraction_full 0.998
_diffrn_reflns_point_group_measured_fraction_max 0.999
_diffrn_reflns_theta_full 25.242
_diffrn_reflns_theta_max 26.552
_diffrn_reflns_theta_min 1.795
_exptl_absorpt_coefficient_mu 0.099
_exptl_absorpt_correction_T_max 0.9485
_exptl_absorpt_correction_T_min 0.7780
_exptl_absorpt_correction_type multi-scan
_exptl_absorpt_process_details 'TWINABS V2012/1 (Bruker AXS Inc.)'
_exptl_crystal_colour Colorless
_exptl_crystal_density_diffrn 1.388
_exptl_crystal_density_meas ?
_exptl_crystal_density_method 'not measured'
_exptl_crystal_description Tabullar
_exptl_crystal_F_000 592
_exptl_crystal_size_max 0.25
_exptl_crystal_size_mid 0.12
_exptl_crystal_size_min 0.04
_refine_diff_density_max 0.208
_refine_diff_density_min -0.172
_refine_diff_density_rms 0.036
_refine_ls_extinction_method none
_refine_ls_goodness_of_fit_ref 1.044
_refine_ls_hydrogen_treatment constr
_refine_ls_matrix_type full
_refine_ls_number_parameters 122
_refine_ls_number_reflns 1467
_refine_ls_number_restraints 52
_refine_ls_restrained_S_all 1.034
_refine_ls_R_factor_all 0.0537
_refine_ls_R_factor_gt 0.0379
_refine_ls_shift/su_max 0.001
_refine_ls_shift/su_mean 0.000
_refine_ls_structure_factor_coef Fsqd
_refine_ls_weighting_details 'w=1/[\s^2^(Fo^2^)+(0.0395P)^2^+0.9040P] where P=(Fo^2^+2Fc^2^)/3'
_refine_ls_weighting_scheme calc
_refine_ls_wR_factor_gt 0.0865
_refine_ls_wR_factor_ref 0.0944
_reflns_Friedel_coverage 0.000
_reflns_number_gt 1200
_reflns_number_total 1467
_reflns_threshold_expression 'I > 2\s(I)'
_cod_data_source_file d0gc00975j2.cif
_cod_data_source_block twin5
_cod_depositor_comments
;
The following automatic conversions were performed:

data item '_exptl_crystal_density_meas' value 'not measured' was
changed to '?' -- the value is perceived as not measured.

Automatic conversion script
Id: cif_fix_values 7556 2019-12-06 15:28:31Z antanas 

 Adding full bibliography for 7240411--7240415.cif.

 Adding full bibliography for 7240411--7240415.cif.
;
_cod_original_cell_volume 1350.73(19)
_cod_original_sg_symbol_H-M 'C 2/c'
_cod_database_code 7240414
_shelx_space_group_comment
;
The symmetry employed for this shelxl refinement is uniquely defined
by the following loop, which should always be used as a source of
symmetry information in preference to the above space-group names.
They are only intended as comments.
;
_shelxl_version_number 2014/6

loop_
_space_group_symop_operation_xyz
'x, y, z'
'-x, y, -z+1/2'
'x+1/2, y+1/2, z'
'-x+1/2, y+1/2, -z+1/2'
'-x, -y, -z'
'x, -y, z-1/2'
'-x+1/2, -y+1/2, -z'
'x+1/2, -y+1/2, z-1/2'

loop_
_atom_site_label
_atom_site_type_symbol
_atom_site_fract_x
_atom_site_fract_y
_atom_site_fract_z
_atom_site_U_iso_or_equiv
_atom_site_adp_type
_atom_site_occupancy
_atom_site_site_symmetry_order
_atom_site_calc_flag
_atom_site_refinement_flags_posn
_atom_site_refinement_flags_adp
_atom_site_refinement_flags_occupancy
_atom_site_disorder_assembly
_atom_site_disorder_group
C1 C 0.35122(6) 0.8295(4) 0.38350(9) 0.0242(3) Uani 1 1 d . . . . .
C2 C 0.32912(6) 0.6782(4) 0.29757(10) 0.0270(4) Uani 1 1 d . . . . .
H2 H 0.2878 0.6577 0.2727 0.032 Uiso 1 1 calc R U . . .
C3 C 0.36677(7) 0.5597(4) 0.24919(9) 0.0263(4) Uani 1 1 d . . . . .
H3 H 0.3513 0.4569 0.1910 0.032 Uiso 1 1 calc R U . . .
C4 C 0.42786(6) 0.5884(4) 0.28459(9) 0.0238(3) Uani 1 1 d . . . . .
C5 C 0.44976(6) 0.7418(4) 0.36983(9) 0.0266(4) Uani 1 1 d . . . . .
H5 H 0.4911 0.7657 0.3941 0.032 Uiso 1 1 calc R U . . .
C6 C 0.41192(6) 0.8593(4) 0.41925(9) 0.0263(4) Uani 1 1 d . . . . .
H6 H 0.4273 0.9605 0.4776 0.032 Uiso 1 1 calc R U . . .
C7 C 0.46629(6) 0.4563(4) 0.22993(10) 0.0273(4) Uani 1 1 d . . . . .
O1 O 0.44768(5) 0.3217(3) 0.15500(7) 0.0344(3) Uani 1 1 d . . . . .
C8 C 0.3121(9) 0.942(5) 0.4255(12) 0.0214(16) Uani 0.512(4) 1 d . U P A 1
O2 O 0.25917(9) 0.9116(6) 0.39503(13) 0.0305(8) Uani 0.512(4) 1 d . U P A 1
C9 C 0.3276(7) 1.088(5) 0.5206(12) 0.027(2) Uani 0.512(4) 1 d . U P A 1
H9A H 0.2916 1.1156 0.5412 0.040 Uiso 0.512(4) 1 calc R U P A 1
H9B H 0.3465 1.3096 0.5204 0.040 Uiso 0.512(4) 1 calc R U P A 1
H9C H 0.3546 0.9340 0.5623 0.040 Uiso 0.512(4) 1 calc R U P A 1
O3 O 0.3069(6) 0.946(4) 0.4341(8) 0.0210(16) Uani 0.488(4) 1 d . U P A 2
C10 C 0.3354(7) 1.112(5) 0.5222(12) 0.0217(17) Uani 0.488(4) 1 d . U P A 2
H10A H 0.3594 0.9449 0.5638 0.033 Uiso 0.488(4) 1 calc R U P A 2
H10B H 0.3052 1.2028 0.5497 0.033 Uiso 0.488(4) 1 calc R U P A 2
H10C H 0.3606 1.2974 0.5116 0.033 Uiso 0.488(4) 1 calc R U P A 2

loop_
_atom_site_aniso_label
_atom_site_aniso_U_11
_atom_site_aniso_U_22
_atom_site_aniso_U_33
_atom_site_aniso_U_23
_atom_site_aniso_U_13
_atom_site_aniso_U_12
C1 0.0297(8) 0.0168(7) 0.0218(7) 0.0054(6) -0.0009(6) 0.0002(6)
C2 0.0266(7) 0.0207(8) 0.0259(8) 0.0036(6) -0.0071(6) -0.0025(6)
C3 0.0330(8) 0.0183(7) 0.0201(7) 0.0007(6) -0.0066(6) -0.0025(6)
C4 0.0302(8) 0.0159(7) 0.0204(7) 0.0035(5) -0.0021(6) -0.0027(6)
C5 0.0272(7) 0.0262(8) 0.0214(7) 0.0012(6) -0.0028(6) -0.0055(6)
C6 0.0306(8) 0.0229(8) 0.0197(7) 0.0007(6) -0.0038(6) -0.0058(6)
C7 0.0325(8) 0.0205(8) 0.0229(7) 0.0021(6) -0.0038(6) -0.0021(6)
O1 0.0338(6) 0.0376(7) 0.0262(6) -0.0098(5) -0.0021(5) -0.0031(5)
C8 0.025(3) 0.023(2) 0.015(2) -0.001(2) 0.003(3) 0.002(2)
O2 0.0234(13) 0.0437(14) 0.0237(11) -0.0047(9) 0.0050(8) 0.0050(10)
C9 0.029(4) 0.024(3) 0.024(3) -0.001(2) 0.001(3) 0.006(3)
O3 0.020(2) 0.0267(17) 0.019(3) -0.0015(17) 0.0090(15) 0.0104(15)
C10 0.022(3) 0.028(4) 0.016(3) -0.005(2) 0.007(2) 0.006(3)

loop_
_atom_type_symbol
_atom_type_description
_atom_type_scat_dispersion_real
_atom_type_scat_dispersion_imag
_atom_type_scat_source
C C 0.0033 0.0016 'International Tables Vol C Tables 4.2.6.8 and 6.1.1.4'
H H 0.0000 0.0000 'International Tables Vol C Tables 4.2.6.8 and 6.1.1.4'
O O 0.0106 0.0060 'International Tables Vol C Tables 4.2.6.8 and 6.1.1.4'

loop_
_geom_angle_atom_site_label_1
_geom_angle_atom_site_label_2
_geom_angle_atom_site_label_3
_geom_angle
_geom_angle_site_symmetry_1
_geom_angle_site_symmetry_3
_geom_angle_publ_flag
C8 C1 C6 123.7(7) . . ?
C8 C1 C2 116.8(7) . . ?
C6 C1 C2 119.40(14) . . ?
C6 C1 O3 123.3(5) . . ?
C2 C1 O3 117.3(5) . . ?
C3 C2 C1 120.39(13) . . ?
C3 C2 H2 119.8 . . ?
C1 C2 H2 119.8 . . ?
C2 C3 C4 120.62(13) . . ?
C2 C3 H3 119.7 . . ?
C4 C3 H3 119.7 . . ?
C5 C4 C3 118.91(14) . . ?
C5 C4 C7 122.69(13) . . ?
C3 C4 C7 118.40(12) . . ?
C6 C5 C4 120.67(14) . . ?
C6 C5 H5 119.7 . . ?
C4 C5 H5 119.7 . . ?
C5 C6 C1 120.01(13) . . ?
C5 C6 H6 120.0 . . ?
C1 C6 H6 120.0 . . ?
O1 C7 C4 123.38(13) . . ?
O1 C7 C7 116.58(16) . 2_655 ?
C4 C7 C7 119.85(14) . 2_655 ?
O2 C8 C1 123.9(14) . . ?
O2 C8 C9 111.6(17) . . ?
C1 C8 C9 124.3(15) . . ?
C8 C9 H9A 109.5 . . ?
C8 C9 H9B 109.5 . . ?
H9A C9 H9B 109.5 . . ?
C8 C9 H9C 109.5 . . ?
H9A C9 H9C 109.5 . . ?
H9B C9 H9C 109.5 . . ?
C10 O3 C1 112.2(11) . . ?
O3 C10 H10A 109.5 . . ?
O3 C10 H10B 109.5 . . ?
H10A C10 H10B 109.5 . . ?
O3 C10 H10C 109.5 . . ?
H10A C10 H10C 109.5 . . ?
H10B C10 H10C 109.5 . . ?

loop_
_geom_bond_atom_site_label_1
_geom_bond_atom_site_label_2
_geom_bond_distance
_geom_bond_site_symmetry_2
_geom_bond_publ_flag
C1 C8 1.32(2) . ?
C1 C6 1.3930(19) . ?
C1 C2 1.401(2) . ?
C1 O3 1.515(14) . ?
C2 C3 1.368(2) . ?
C2 H2 0.9500 . ?
C3 C4 1.4002(19) . ?
C3 H3 0.9500 . ?
C4 C5 1.3950(19) . ?
C4 C7 1.469(2) . ?
C5 C6 1.382(2) . ?
C5 H5 0.9500 . ?
C6 H6 0.9500 . ?
C7 O1 1.2241(17) . ?
C7 C7 1.542(3) 2_655 ?
C8 O2 1.22(2) . ?
C8 C9 1.50(2) . ?
C9 H9A 0.9800 . ?
C9 H9B 0.9800 . ?
C9 H9C 0.9800 . ?
O3 C10 1.48(2) . ?
C10 H10A 0.9800 . ?
C10 H10B 0.9800 . ?
C10 H10C 0.9800 . ?
